data_7203742
loop_
_publ_author_name
'Ganguly, Nemai C.'
'Datta, Mrityunjoy'
'Ghosh, Kumaresh'
'Bond, Andrew D.'

_publ_section_title
;
 Non-bonded O?S contacts and O?H?S hydrogen bonds in isomeric
 hydroxyphenyl-1,3-dithianes
;
_journal_issue 34
_journal_name_full CrystEngComm
_journal_page_first 210
_journal_paper_doi 10.1039/b501481f
_journal_volume 7
_journal_year 2005
_chemical_absolute_configuration ad
_chemical_formula_moiety 'C10 H12 O S2'
_chemical_formula_sum 'C10 H12 O S2'
_chemical_formula_weight 212.32
_space_group_IT_number 19
_symmetry_cell_setting orthorhombic
_symmetry_space_group_name_Hall 'P 2ac 2ab'
_symmetry_space_group_name_H-M 'P 21 21 21'
_atom_sites_solution_hydrogens geom
_atom_sites_solution_primary direct
_atom_sites_solution_secondary difmap
_cell_angle_alpha 90.00
_cell_angle_beta 90.00
_cell_angle_gamma 90.00
_cell_formula_units_Z 4
_cell_length_a 6.6875(6)
_cell_length_b 12.1818(12)
_cell_length_c 12.3924(12)
_cell_measurement_reflns_used 5000
_cell_measurement_temperature 180(2)
_cell_measurement_theta_max 30.77
_cell_measurement_theta_min 2.34
_cell_volume 1009.56(17)
_computing_cell_refinement 'SAINT v.7.06a (Bruker, 2003)'
_computing_data_collection 'APEX2 v.1.0-8 (Bruker-Nonius, 2003)'
_computing_data_reduction 'SAINT v.7.06a (Bruker, 2003)'
_computing_molecular_graphics 'SHELXTL v.6.10 (Sheldrick, 2000)'
_computing_publication_material 'SHELXTL v.6.10 (Sheldrick, 2000)'
_computing_structure_refinement 'SHELXTL v.6.10 (Sheldrick, 2000)'
_computing_structure_solution 'SHELXTL v.6.10 (Sheldrick, 2000)'
_diffrn_ambient_temperature 180(2)
_diffrn_measured_fraction_theta_full 0.992
_diffrn_measured_fraction_theta_max 0.915
_diffrn_measurement_device_type 'Bruker-Nonius X8APEX-II CCD'
_diffrn_measurement_method 'thin-slice \w and \f scans'
_diffrn_radiation_monochromator graphite
_diffrn_radiation_source 'fine-focus sealed tube'
_diffrn_radiation_type MoK\a
_diffrn_radiation_wavelength 0.71073
_diffrn_reflns_av_R_equivalents 0.0156
_diffrn_reflns_av_sigmaI/netI 0.0198
_diffrn_reflns_limit_h_max 7
_diffrn_reflns_limit_h_min -9
_diffrn_reflns_limit_k_max 17
_diffrn_reflns_limit_k_min -17
_diffrn_reflns_limit_l_max 17
_diffrn_reflns_limit_l_min -15
_diffrn_reflns_number 6785
_diffrn_reflns_theta_full 28.27
_diffrn_reflns_theta_max 31.26
_diffrn_reflns_theta_min 3.69
_diffrn_standards_number 0
_exptl_absorpt_coefficient_mu 0.483
_exptl_absorpt_correction_T_max 0.889
_exptl_absorpt_correction_T_min 0.803
_exptl_absorpt_correction_type multi-scan
_exptl_absorpt_process_details
;
SADABS v.2.10 (Sheldrick, 2003)
Ratio of minimum to maximum apparent transmission:  0.902877
;
_exptl_crystal_colour colourless
_exptl_crystal_density_diffrn 1.397
_exptl_crystal_density_method 'not measured'
_exptl_crystal_description block
_exptl_crystal_F_000 448
_exptl_crystal_size_max 0.40
_exptl_crystal_size_mid 0.25
_exptl_crystal_size_min 0.25
_refine_diff_density_max 0.252
_refine_diff_density_min -0.216
_refine_diff_density_rms 0.037
_refine_ls_abs_structure_details 'Flack H D (1983), Acta Cryst. A39, 876-881; 1183 Friedel pairs'
_refine_ls_abs_structure_Flack -0.03(5)
_refine_ls_extinction_method none
_refine_ls_goodness_of_fit_ref 1.089
_refine_ls_hydrogen_treatment mixed
_refine_ls_matrix_type full
_refine_ls_number_parameters 133
_refine_ls_number_reflns 2916
_refine_ls_number_restraints 3
_refine_ls_restrained_S_all 1.089
_refine_ls_R_factor_all 0.0233
_refine_ls_R_factor_gt 0.0220
_refine_ls_shift/su_max 0.001
_refine_ls_shift/su_mean 0.000
_refine_ls_structure_factor_coef Fsqd
_refine_ls_weighting_details 'calc w=1/[\s^2^(Fo^2^)+(0.0316P)^2^+0.0891P] where P=(Fo^2^+2Fc^2^)/3'
_refine_ls_weighting_scheme calc
_refine_ls_wR_factor_gt 0.0580
_refine_ls_wR_factor_ref 0.0585
_reflns_number_gt 2793
_reflns_number_total 2916
_reflns_threshold_expression I>2\s(I)
_cod_data_source_file b501481f.txt
_cod_data_source_block 2
_cod_database_code 7203742

loop_
_symmetry_equiv_pos_as_xyz
'x, y, z'
'-x+1/2, -y, z+1/2'
'-x, y+1/2, -z+1/2'
'x+1/2, -y+1/2, -z'

loop_
_atom_site_label
_atom_site_type_symbol
_atom_site_fract_x
_atom_site_fract_y
_atom_site_fract_z
_atom_site_U_iso_or_equiv
_atom_site_adp_type
_atom_site_occupancy
_atom_site_symmetry_multiplicity
_atom_site_calc_flag
_atom_site_refinement_flags
_atom_site_disorder_assembly
_atom_site_disorder_group
S1 S 0.39760(4) 0.48350(3) 0.46941(2) 0.03129(8) Uani 1 1 d . . .
S2 S 0.06806(4) 0.50622(2) 0.63614(2) 0.02637(7) Uani 1 1 d . . .
O1 O 0.2564(3) 0.94284(17) 0.69858(19) 0.0327(5) Uani 0.40 1 d PD . .
H1 H 0.149(4) 0.955(3) 0.665(3) 0.049 Uiso 0.40 1 d PD . .
O1' O 0.8061(2) 0.70830(13) 0.75359(13) 0.0357(3) Uani 0.60 1 d PD . .
H1' H 0.866(4) 0.6590(18) 0.720(2) 0.054 Uiso 0.60 1 d PD . .
C1 C 0.34094(19) 0.84462(9) 0.68277(9) 0.0273(2) Uani 1 1 d . . .
H1A H 0.2757 0.9126 0.6959 0.033 Uiso 0.60 1 calc PR . .
C2 C 0.5295(2) 0.82574(9) 0.72700(9) 0.0281(2) Uani 1 1 d . . .
H2A H 0.5928 0.8802 0.7699 0.034 Uiso 1 1 calc R . .
C3 C 0.62380(18) 0.72553(9) 0.70722(9) 0.0268(2) Uani 1 1 d . . .
H3A H 0.7528 0.7121 0.7364 0.032 Uiso 0.40 1 calc PR . .
C4 C 0.53046(18) 0.64484(9) 0.64499(9) 0.0250(2) Uani 1 1 d . . .
H4A H 0.5953 0.5766 0.6324 0.030 Uiso 1 1 calc R . .
C5 C 0.34114(17) 0.66477(9) 0.60118(8) 0.0230(2) Uani 1 1 d . . .
C6 C 0.24682(18) 0.76550(9) 0.61966(9) 0.0267(2) Uani 1 1 d . . .
H6A H 0.1190 0.7798 0.5893 0.032 Uiso 1 1 calc R . .
C7 C 0.22819(17) 0.57715(9) 0.53868(9) 0.0242(2) Uani 1 1 d . . .
H7A H 0.1414 0.6139 0.4838 0.029 Uiso 1 1 calc R . .
C8 C 0.2149(2) 0.39364(11) 0.40557(10) 0.0317(3) Uani 1 1 d . . .
H8A H 0.1317 0.4377 0.3557 0.038 Uiso 1 1 calc R . .
H8B H 0.2867 0.3381 0.3620 0.038 Uiso 1 1 calc R . .
C9 C 0.0777(2) 0.33457(9) 0.48541(9) 0.0298(2) Uani 1 1 d . . .
H9A H -0.0033 0.2798 0.4458 0.036 Uiso 1 1 calc R . .
H9B H 0.1608 0.2946 0.5385 0.036 Uiso 1 1 calc R . .
C10 C -0.06234(19) 0.41233(10) 0.54561(10) 0.0314(2) Uani 1 1 d . . .
H10A H -0.1588 0.3684 0.5881 0.038 Uiso 1 1 calc R . .
H10B H -0.1392 0.4557 0.4923 0.038 Uiso 1 1 calc R . .

loop_
_atom_site_aniso_label
_atom_site_aniso_U_11
_atom_site_aniso_U_22
_atom_site_aniso_U_33
_atom_site_aniso_U_23
_atom_site_aniso_U_13
_atom_site_aniso_U_12
S1 0.02614(15) 0.03925(15) 0.02847(13) -0.01009(11) 0.00611(10) -0.00737(12)
S2 0.02104(13) 0.03085(13) 0.02723(12) -0.00420(10) 0.00255(9) -0.00010(11)
O1 0.0368(13) 0.0270(9) 0.0343(11) -0.0057(9) -0.0057(10) 0.0066(9)
O1' 0.0230(8) 0.0419(8) 0.0423(8) -0.0168(7) -0.0086(6) 0.0011(6)
C1 0.0327(6) 0.0222(4) 0.0270(5) 0.0016(4) 0.0024(5) 0.0014(4)
C2 0.0324(6) 0.0268(5) 0.0250(5) -0.0014(4) -0.0011(4) -0.0054(5)
C3 0.0234(6) 0.0321(5) 0.0248(5) 0.0003(4) -0.0023(4) -0.0019(4)
C4 0.0257(6) 0.0260(5) 0.0233(5) -0.0005(4) -0.0012(4) 0.0007(4)
C5 0.0246(5) 0.0256(5) 0.0188(4) 0.0023(4) -0.0011(4) -0.0026(4)
C6 0.0263(6) 0.0285(5) 0.0254(5) 0.0036(4) -0.0030(4) 0.0019(4)
C7 0.0242(5) 0.0260(5) 0.0224(5) 0.0009(4) -0.0038(4) -0.0007(4)
C8 0.0350(7) 0.0355(6) 0.0246(5) -0.0069(4) 0.0005(5) -0.0080(5)
C9 0.0287(6) 0.0295(5) 0.0313(5) -0.0040(4) -0.0001(5) -0.0056(5)
C10 0.0231(6) 0.0355(5) 0.0356(6) -0.0051(5) -0.0009(5) -0.0053(5)

loop_
_atom_type_symbol
_atom_type_description
_atom_type_scat_dispersion_real
_atom_type_scat_dispersion_imag
_atom_type_scat_source
C C 0.0033 0.0016 'International Tables Vol C Tables 4.2.6.8 and 6.1.1.4'
H H 0.0000 0.0000 'International Tables Vol C Tables 4.2.6.8 and 6.1.1.4'
O O 0.0106 0.0060 'International Tables Vol C Tables 4.2.6.8 and 6.1.1.4'
S S 0.1246 0.1234 'International Tables Vol C Tables 4.2.6.8 and 6.1.1.4'

loop_
_geom_angle_atom_site_label_1
_geom_angle_atom_site_label_2
_geom_angle_atom_site_label_3
_geom_angle
_geom_angle_site_symmetry_1
_geom_angle_site_symmetry_3
_geom_angle_publ_flag
C8 S1 C7 99.42(6) . . ?
C10 S2 C7 99.78(6) . . ?
C6 C1 C2 121.05(11) . . ?
C6 C1 H1A 119.5 . . ?
C2 C1 H1A 119.5 . . ?
C1 C2 C3 118.94(11) . . ?
C1 C2 H2A 120.5 . . ?
C3 C2 H2A 120.5 . . ?
C2 C3 C4 120.71(11) . . ?
C2 C3 H3A 119.6 . . ?
C4 C3 H3A 119.6 . . ?
C3 C4 C5 119.78(10) . . ?
C3 C4 H4A 120.1 . . ?
C5 C4 H4A 120.1 . . ?
C6 C5 C4 119.80(10) . . ?
C6 C5 C7 118.39(10) . . ?
C4 C5 C7 121.72(10) . . ?
C1 C6 C5 119.71(11) . . ?
C1 C6 H6A 120.1 . . ?
C5 C6 H6A 120.1 . . ?
C5 C7 S1 111.76(8) . . ?
C5 C7 S2 106.62(8) . . ?
S1 C7 S2 112.26(6) . . ?
C5 C7 H7A 108.7 . . ?
S1 C7 H7A 108.7 . . ?
S2 C7 H7A 108.7 . . ?
C9 C8 S1 113.85(8) . . ?
C9 C8 H8A 108.8 . . ?
S1 C8 H8A 108.8 . . ?
C9 C8 H8B 108.8 . . ?
S1 C8 H8B 108.8 . . ?
H8A C8 H8B 107.7 . . ?
C10 C9 C8 113.09(10) . . ?
C10 C9 H9A 109.0 . . ?
C8 C9 H9A 109.0 . . ?
C10 C9 H9B 109.0 . . ?
C8 C9 H9B 109.0 . . ?
H9A C9 H9B 107.8 . . ?
C9 C10 S2 113.35(8) . . ?
C9 C10 H10A 108.9 . . ?
S2 C10 H10A 108.9 . . ?
C9 C10 H10B 108.9 . . ?
S2 C10 H10B 108.9 . . ?
H10A C10 H10B 107.7 . . ?

loop_
_geom_bond_atom_site_label_1
_geom_bond_atom_site_label_2
_geom_bond_distance
_geom_bond_site_symmetry_2
_geom_bond_publ_flag
S1 C8 1.8214(12) . ?
S1 C7 1.8226(12) . ?
S2 C10 1.8241(12) . ?
S2 C7 1.8309(12) . ?
O1 H1 0.84(1) . ?
O1' H1' 0.83(1) . ?
C1 C6 1.3918(17) . ?
C1 C2 1.3942(18) . ?
C1 H1A 0.950 . ?
C2 C3 1.3956(16) . ?
C2 H2A 0.950 . ?
C3 C4 1.3966(15) . ?
C3 H3A 0.950 . ?
C4 C5 1.3988(16) . ?
C4 H4A 0.950 . ?
C5 C6 1.3985(16) . ?
C5 C7 1.5198(15) . ?
C6 H6A 0.950 . ?
C7 H7A 1.000 . ?
C8 C9 1.5291(17) . ?
C8 H8A 0.990 . ?
C8 H8B 0.990 . ?
C9 C10 1.5267(16) . ?
C9 H9A 0.990 . ?
C9 H9B 0.990 . ?
C10 H10A 0.990 . ?
C10 H10B 0.990 . ?

loop_
_geom_torsion_atom_site_label_1
_geom_torsion_atom_site_label_2
_geom_torsion_atom_site_label_3
_geom_torsion_atom_site_label_4
_geom_torsion
_geom_torsion_site_symmetry_1
_geom_torsion_site_symmetry_2
_geom_torsion_site_symmetry_3
_geom_torsion_site_symmetry_4
_geom_torsion_publ_flag
C6 C1 C2 C3 -0.09(17) . . . . ?
C1 C2 C3 C4 -0.58(17) . . . . ?
C2 C3 C4 C5 0.52(16) . . . . ?
C3 C4 C5 C6 0.22(16) . . . . ?
C3 C4 C5 C7 -176.24(10) . . . . ?
C2 C1 C6 C5 0.82(17) . . . . ?
C4 C5 C6 C1 -0.88(16) . . . . ?
C7 C5 C6 C1 175.70(10) . . . . ?
C6 C5 C7 S1 153.37(9) . . . . ?
C4 C5 C7 S1 -30.12(13) . . . . ?
C6 C5 C7 S2 -83.62(11) . . . . ?
C4 C5 C7 S2 92.89(11) . . . . ?
C8 S1 C7 C5 -179.90(8) . . . . ?
C8 S1 C7 S2 60.35(7) . . . . ?
C10 S2 C7 C5 176.82(8) . . . . ?
C10 S2 C7 S1 -60.48(7) . . . . ?
C7 S1 C8 C9 -60.13(10) . . . . ?
S1 C8 C9 C10 66.74(13) . . . . ?
C8 C9 C10 S2 -66.31(12) . . . . ?
C7 S2 C10 C9 59.77(10) . . . . ?
